data_2019770
loop_
_publ_author_name
'Redhammer, G\"unther J.'

_publ_section_title
;
 Ca~3~ZnGeO~2~[Ge~4~O~12~]: a Ca--Zn germanate related to the mineral
 taikanite
;
_journal_coeditor_code FP3002
_journal_issue 1
_journal_name_full 'Acta Crystallographica Section C'
_journal_page_first
;
;
_journal_paper_doi 10.1107/S2053229614027466
_journal_volume 71
_journal_year 2015
_chemical_formula_analytical Ca3ZnGeO2[Ge4O12]
_chemical_formula_iupac 'Ca3 Zn Ge O2 [Ge4 O12]'
_chemical_formula_moiety 'Ca3 Ge5 O14 Zn'
_chemical_formula_sum 'Ca3 Ge5 O14 Zn'
_chemical_formula_weight 772.56
_chemical_name_common taikanite-type
_chemical_name_systematic
;
Tricalcium zinc germanium dioxide dodecaoxidotetragermanate
;
_space_group_crystal_system monoclinic
_space_group_IT_number 5
_space_group_name_Hall 'C 2y'
_space_group_name_H-M_alt 'C 1 2 1'
_symmetry_space_group_name_Hall 'C 2y'
_symmetry_space_group_name_H-M 'C 1 2 1'
_audit_creation_method 'WinGX routine CIF_UPDATE'
_cell_angle_alpha 90
_cell_angle_beta 90.817(4)
_cell_angle_gamma 90
_cell_formula_units_Z 2
_cell_length_a 13.938(5)
_cell_length_b 7.941(3)
_cell_length_c 5.0560(17)
_cell_measurement_reflns_used 3487
_cell_measurement_temperature 293(2)
_cell_measurement_theta_max 29.242
_cell_measurement_theta_min 2.923
_cell_volume 559.5(3)
_computing_cell_refinement
;
APEX2 (Bruker, 2012)
;
_computing_data_collection
;
APEX2 (Bruker, 2012)
;
_computing_data_reduction
;
APEX2 (Bruker, 2012)
;
_computing_molecular_graphics
;
DIAMOND (Brandenburg,2006)
;
_computing_publication_material
;
WinGX  (Farrugia, 2012)
;
_computing_structure_refinement
;
SHELXL2012 (Sheldrick, 2008)
;
_computing_structure_solution
;
SHELXS2012 (Sheldrick, 2008)
;
_diffrn_ambient_temperature 293(2)
_diffrn_measured_fraction_theta_full 0.996
_diffrn_measured_fraction_theta_max 0.953
_diffrn_measurement_device '3-circle diffractometer'
_diffrn_measurement_device_type 'Bruker SMART APEX'
_diffrn_measurement_method 'rotation, \w-scans at 4 different \f positions'
_diffrn_radiation_monochromator graphite
_diffrn_radiation_type MoK\a
_diffrn_radiation_wavelength 0.71073
_diffrn_reflns_av_R_equivalents 0.0379
_diffrn_reflns_limit_h_max 19
_diffrn_reflns_limit_h_min -19
_diffrn_reflns_limit_k_max 10
_diffrn_reflns_limit_k_min -11
_diffrn_reflns_limit_l_max 7
_diffrn_reflns_limit_l_min -6
_diffrn_reflns_number 3487
_diffrn_reflns_theta_full 25.242
_diffrn_reflns_theta_max 29.803
_diffrn_reflns_theta_min 2.923
_exptl_absorpt_coefficient_mu 16.83
_exptl_absorpt_correction_T_max 0.746
_exptl_absorpt_correction_T_min 0.359
_exptl_absorpt_correction_type multi-scan
_exptl_absorpt_process_details
;
(APEX2; Bruker, 2012)
;
_exptl_crystal_colour colourless
_exptl_crystal_density_diffrn 4.585
_exptl_crystal_description prismatic
_exptl_crystal_F_000 724
_exptl_crystal_size_max 0.17
_exptl_crystal_size_mid 0.09
_exptl_crystal_size_min 0.08
_refine_diff_density_max 1.568
_refine_diff_density_min -1.045
_refine_ls_abs_structure_details
;
Refined as an inversion twin.
;
_refine_ls_abs_structure_Flack 0.16(3)
_refine_ls_extinction_method none
_refine_ls_goodness_of_fit_ref 1.09
_refine_ls_matrix_type full
_refine_ls_number_parameters 107
_refine_ls_number_reflns 1481
_refine_ls_number_restraints 1
_refine_ls_restrained_S_all 1.089
_refine_ls_R_factor_all 0.0301
_refine_ls_R_factor_gt 0.0297
_refine_ls_shift/su_max 0
_refine_ls_shift/su_mean 0
_refine_ls_structure_factor_coef Fsqd
_refine_ls_weighting_details
;
 w=1/[\s^2^(Fo^2^)+(0.0395P)^2^+0.5647P]
 where P=(Fo^2^+2Fc^2^)/3
;
_refine_ls_weighting_scheme calc
_refine_ls_wR_factor_ref 0.076
_reflns_number_gt 1455
_reflns_number_total 1481
_reflns_threshold_expression I>2\s(I)
_cod_data_source_file fp3002sup1.cf
_cod_data_source_block I
_cod_database_code 2019770
_cod_database_fobs_code 2019770
_shelxl_version_number .000002012

loop_
_space_group_symop_operation_xyz
'x, y, z'
'-x, y, -z'
'x+1/2, y+1/2, z'
'-x+1/2, y+1/2, -z'

loop_
_atom_site_type_symbol
_atom_site_label
_atom_site_fract_x
_atom_site_fract_y
_atom_site_fract_z
_atom_site_U_iso_or_equiv
_atom_site_adp_type
_atom_site_calc_flag
_atom_site_occupancy
Ca Ca1 0.5 0.7639(3) 0 0.0166(5) Uani d 1
Ca Ca2 0.29262(13) 0.3939(2) -0.0011(3) 0.0160(3) Uani d 1
Ge Ge1 0.12017(6) 0.56994(12) 0.49129(17) 0.0158(2) Uani d 1
Ge Ge2 0.33374(6) 0.68607(12) 0.47432(15) 0.01253(19) Uani d 1
Ge Ge3 0.5 0.41679(16) 0.5 0.0169(3) Uani d 1
Zn Zn2 0.5 0.1812(2) 0 0.0182(3) Uani d 1
O O1 0.1114(6) 0.7217(10) 0.7317(18) 0.039(2) Uani d 1
O O2 0.1600(5) 0.3856(8) 0.6801(12) 0.0194(13) Uani d 1
O O3 0.4272(4) 0.5753(9) 0.3185(12) 0.0193(12) Uani d 1
O O4 0.4296(5) 0.3399(11) 0.7568(16) 0.034(2) Uani d 1
O O5 0.3325(4) 0.6851(10) 0.8130(10) 0.0174(11) Uani d 1
O O6 0.0415(5) 0.4994(8) 0.2476(15) 0.0260(15) Uani d 1
O O7 0.2317(4) 0.6012(8) 0.3112(12) 0.0183(13) Uani d 1

loop_
_atom_site_aniso_label
_atom_site_aniso_U_11
_atom_site_aniso_U_22
_atom_site_aniso_U_33
_atom_site_aniso_U_12
_atom_site_aniso_U_13
_atom_site_aniso_U_23
Ca1 0.0182(11) 0.0173(11) 0.0140(10) 0 -0.0038(8) 0
Ca2 0.0157(7) 0.0187(8) 0.0134(7) 0.0013(6) -0.0023(6) 0.0008(6)
Ge1 0.0145(4) 0.0178(4) 0.0150(4) 0.0003(3) -0.0050(3) -0.0041(3)
Ge2 0.0112(3) 0.0144(4) 0.0119(3) -0.0004(3) -0.0027(3) -0.0003(3)
Ge3 0.0189(6) 0.0166(6) 0.0155(6) 0 0.0032(4) 0
Zn2 0.0194(6) 0.0214(6) 0.0136(6) 0 -0.0030(5) 0
O1 0.020(3) 0.034(5) 0.063(5) -0.005(3) 0.004(4) -0.034(4)
O2 0.023(3) 0.020(3) 0.015(3) 0.003(2) -0.005(2) -0.006(3)
O3 0.018(3) 0.020(3) 0.020(3) 0.010(3) 0.004(2) 0.004(3)
O4 0.022(3) 0.035(4) 0.044(5) 0.008(3) 0.020(3) 0.022(4)
O5 0.020(3) 0.019(3) 0.013(2) -0.001(3) 0.001(2) 0.003(3)
O6 0.026(4) 0.018(3) 0.034(4) -0.001(3) -0.017(3) -0.003(3)
O7 0.014(3) 0.023(3) 0.018(3) -0.004(2) -0.001(2) -0.006(2)

loop_
_atom_type_symbol
_atom_type_description
_atom_type_scat_dispersion_real
_atom_type_scat_dispersion_imag
_atom_type_scat_source
O O 0.0106 0.006 'International Tables Vol C Tables 4.2.6.8 and 6.1.1.4'
Ca Ca 0.2262 0.3064 'International Tables Vol C Tables 4.2.6.8 and 6.1.1.4'
Zn Zn 0.2839 1.4301 'International Tables Vol C Tables 4.2.6.8 and 6.1.1.4'
Ge Ge 0.1547 1.8001 'International Tables Vol C Tables 4.2.6.8 and 6.1.1.4'

loop_
_geom_angle_atom_site_label_1
_geom_angle_atom_site_label_2
_geom_angle_atom_site_label_3
_geom_angle_site_symmetry_1
_geom_angle_site_symmetry_3
_geom_angle
O6 Ca1 O6 3 4 72.5(4)
O6 Ca1 O3 3 . 104.0(3)
O6 Ca1 O3 4 . 138.7(2)
O6 Ca1 O3 3 2_655 138.7(2)
O6 Ca1 O3 4 2_655 104.0(3)
O3 Ca1 O3 . 2_655 104.0(3)
O6 Ca1 O5 3 1_554 127.6(3)
O6 Ca1 O5 4 1_554 77.3(2)
O3 Ca1 O5 . 1_554 73.1(2)
O3 Ca1 O5 2_655 1_554 89.5(2)
O6 Ca1 O5 3 2_656 77.3(2)
O6 Ca1 O5 4 2_656 127.6(3)
O3 Ca1 O5 . 2_656 89.5(2)
O3 Ca1 O5 2_655 2_656 73.1(2)
O5 Ca1 O5 1_554 2_656 152.0(4)
O6 Ca1 O2 3 3_554 81.2(2)
O6 Ca1 O2 4 3_554 67.8(2)
O3 Ca1 O2 . 3_554 153.5(2)
O3 Ca1 O2 2_655 3_554 60.70(18)
O5 Ca1 O2 1_554 3_554 124.57(18)
O5 Ca1 O2 2_656 3_554 65.92(19)
O6 Ca1 O2 3 4_556 67.8(2)
O6 Ca1 O2 4 4_556 81.2(2)
O3 Ca1 O2 . 4_556 60.70(18)
O3 Ca1 O2 2_655 4_556 153.5(2)
O5 Ca1 O2 1_554 4_556 65.92(19)
O5 Ca1 O2 2_656 4_556 124.57(18)
O2 Ca1 O2 3_554 4_556 141.6(3)
O4 Ca2 O1 1_554 4_546 74.4(3)
O4 Ca2 O2 1_554 1_554 105.5(3)
O1 Ca2 O2 4_546 1_554 142.4(3)
O4 Ca2 O7 1_554 . 139.6(3)
O1 Ca2 O7 4_546 . 102.7(3)
O2 Ca2 O7 1_554 . 100.3(2)
O4 Ca2 O5 1_554 1_554 77.8(2)
O1 Ca2 O5 4_546 1_554 128.1(2)
O2 Ca2 O5 1_554 1_554 87.0(2)
O7 Ca2 O5 . 1_554 73.0(2)
O4 Ca2 O5 1_554 4_546 129.5(3)
O1 Ca2 O5 4_546 4_546 78.2(2)
O2 Ca2 O5 1_554 4_546 73.6(2)
O7 Ca2 O5 . 4_546 87.3(2)
O5 Ca2 O5 1_554 4_546 149.5(2)
O4 Ca2 O7 1_554 4_545 69.4(3)
O1 Ca2 O7 4_546 4_545 84.5(3)
O2 Ca2 O7 1_554 4_545 61.68(19)
O7 Ca2 O7 . 4_545 150.99(12)
O5 Ca2 O7 1_554 4_545 124.40(19)
O5 Ca2 O7 4_546 4_545 66.50(19)
O4 Ca2 O3 1_554 . 81.5(3)
O1 Ca2 O3 4_546 . 66.3(3)
O2 Ca2 O3 1_554 . 151.2(2)
O7 Ca2 O3 . . 61.61(18)
O5 Ca2 O3 1_554 . 66.87(19)
O5 Ca2 O3 4_546 . 123.73(18)
O7 Ca2 O3 4_545 . 143.57(18)
O1 Ge1 O6 . . 132.8(4)
O1 Ge1 O2 . . 102.5(4)
O6 Ge1 O2 . . 107.3(3)
O1 Ge1 O7 . . 109.1(3)
O6 Ge1 O7 . . 102.9(3)
O2 Ge1 O7 . . 96.6(3)
O5 Ge2 O3 . . 117.5(3)
O5 Ge2 O7 . . 116.4(3)
O3 Ge2 O7 . . 101.3(3)
O5 Ge2 O2 . 4_556 116.5(4)
O3 Ge2 O2 . 4_556 102.0(3)
O7 Ge2 O2 . 4_556 100.4(3)
O4 Ge3 O4 . 2_656 139.2(6)
O4 Ge3 O3 . . 107.2(3)
O4 Ge3 O3 2_656 . 100.3(4)
O4 Ge3 O3 . 2_656 100.3(4)
O4 Ge3 O3 2_656 2_656 107.2(3)
O3 Ge3 O3 . 2_656 94.4(4)
O6 Zn2 O6 4_545 3_545 87.0(4)
O6 Zn2 O4 4_545 2_656 167.3(3)
O6 Zn2 O4 3_545 2_656 86.3(3)
O6 Zn2 O4 4_545 1_554 86.3(3)
O6 Zn2 O4 3_545 1_554 167.3(3)
O4 Zn2 O4 2_656 1_554 102.2(6)
O6 Zn2 O1 4_545 3_544 85.2(3)
O6 Zn2 O1 3_545 3_544 107.8(3)
O4 Zn2 O1 2_656 3_544 86.6(3)
O4 Zn2 O1 1_554 3_544 82.4(3)
O6 Zn2 O1 4_545 4_546 107.8(3)
O6 Zn2 O1 3_545 4_546 85.2(3)
O4 Zn2 O1 2_656 4_546 82.4(3)
O4 Zn2 O1 1_554 4_546 86.6(3)
O1 Zn2 O1 3_544 4_546 162.4(4)
Ge2 O2 Ge1 4_546 . 120.2(4)
Ge2 O3 Ge3 . . 121.3(3)
Ge2 O7 Ge1 . . 120.2(3)

loop_
_geom_bond_atom_site_label_1
_geom_bond_atom_site_label_2
_geom_bond_site_symmetry_2
_geom_bond_distance
Ca1 O6 3 2.319(7)
Ca1 O6 4 2.319(7)
Ca1 O3 . 2.432(7)
Ca1 O3 2_655 2.432(7)
Ca1 O5 1_554 2.583(6)
Ca1 O5 2_656 2.583(6)
Ca1 O2 3_554 2.937(7)
Ca1 O2 4_556 2.937(6)
Ca2 O4 1_554 2.322(7)
Ca2 O1 4_546 2.337(8)
Ca2 O2 1_554 2.436(7)
Ca2 O7 . 2.441(6)
Ca2 O5 1_554 2.560(8)
Ca2 O5 4_546 2.597(7)
Ca2 O7 4_545 2.822(7)
Ca2 O3 . 2.849(7)
Ge1 O1 . 1.717(7)
Ge1 O6 . 1.731(7)
Ge1 O2 . 1.830(7)
Ge1 O7 . 1.830(6)
Ge2 O5 . 1.713(5)
Ge2 O3 . 1.767(6)
Ge2 O7 . 1.767(6)
Ge2 O2 4_556 1.769(6)
Ge3 O4 . 1.749(6)
Ge3 O4 2_656 1.749(6)
Ge3 O3 . 1.852(6)
Ge3 O3 2_656 1.852(6)
Zn2 O6 4_545 1.991(7)
Zn2 O6 3_545 1.991(7)
Zn2 O4 2_656 2.007(8)
Zn2 O4 1_554 2.007(8)
Zn2 O1 3_544 2.101(8)
Zn2 O1 4_546 2.101(8)
